data_2225295
loop_
_publ_author_name
'Miao, Fang'
'Qin, Bao-Fu'
'Yang, Li-Zhen'
'Yang, Xin-Juan'
'Zhou, Le'

_publ_section_title
;
 (<i>E</i>)-3-[2,5-Dioxo-3-(propan-2-ylidene)pyrrolidin-1-yl]acrylic
 acid
;
_journal_coeditor_code IS2521
_journal_issue 3
_journal_name_full 'Acta Crystallographica Section E'
_journal_page_first o634
_journal_paper_doi 10.1107/S1600536810005040
_journal_volume 66
_journal_year 2010
_chemical_formula_iupac 'C10 H11 N O4'
_chemical_formula_moiety 'C10 H11 N O4'
_chemical_formula_sum 'C10 H11 N O4'
_chemical_formula_weight 209.20
_chemical_name_systematic
;
(<i>E</i>)-3-[2,5-Dioxo-3-(propan-2-ylidene)pyrrolidin-1-yl]acrylic acid
;
_space_group_IT_number 2
_symmetry_cell_setting triclinic
_symmetry_space_group_name_Hall '-P 1'
_symmetry_space_group_name_H-M 'P -1'
_atom_sites_solution_hydrogens geom
_atom_sites_solution_primary direct
_atom_sites_solution_secondary difmap
_audit_creation_method SHELXL-97
_cell_angle_alpha 93.009(3)
_cell_angle_beta 101.247(2)
_cell_angle_gamma 90.410(3)
_cell_formula_units_Z 2
_cell_length_a 6.5384(14)
_cell_length_b 7.5309(17)
_cell_length_c 10.405(2)
_cell_measurement_reflns_used 773
_cell_measurement_temperature 296(2)
_cell_measurement_theta_max 0.00
_cell_measurement_theta_min 0.00
_cell_volume 501.73(18)
_computing_cell_refinement 'SAINT (Bruker, 2004)'
_computing_data_collection 'APEX2 (Bruker, 2004)'
_computing_data_reduction 'SAINT (Bruker, 2004)'
_computing_molecular_graphics
;
SHELXTL (Sheldrick, 2008) and DIAMOND (Brandenburg, 2006)
;
_computing_publication_material
;
SHELXTL (Sheldrick, 2008) and PLATON (Spek, 2009)
;
_computing_structure_refinement 'SHELXL97 (Sheldrick, 2008)'
_computing_structure_solution 'SHELXS97 (Sheldrick, 2008)'
_diffrn_ambient_temperature 296(2)
_diffrn_measured_fraction_theta_full 0.995
_diffrn_measured_fraction_theta_max 0.995
_diffrn_measurement_device_type 'Bruker APEXII CCD'
_diffrn_measurement_method '\f and \w scans'
_diffrn_radiation_monochromator graphite
_diffrn_radiation_source 'fine-focus sealed tube'
_diffrn_radiation_type MoK\a
_diffrn_radiation_wavelength 0.71073
_diffrn_reflns_av_R_equivalents 0.0238
_diffrn_reflns_av_sigmaI/netI 0.0384
_diffrn_reflns_limit_h_max 7
_diffrn_reflns_limit_h_min -7
_diffrn_reflns_limit_k_max 9
_diffrn_reflns_limit_k_min -9
_diffrn_reflns_limit_l_max 12
_diffrn_reflns_limit_l_min -12
_diffrn_reflns_number 3845
_diffrn_reflns_theta_full 25.50
_diffrn_reflns_theta_max 25.50
_diffrn_reflns_theta_min 2.71
_exptl_absorpt_coefficient_mu 0.108
_exptl_absorpt_correction_T_max 0.9914
_exptl_absorpt_correction_T_min 0.9652
_exptl_absorpt_correction_type multi-scan
_exptl_absorpt_process_details '(SADABS; Sheldrick, 1996)'
_exptl_crystal_colour colourless
_exptl_crystal_density_diffrn 1.385
_exptl_crystal_density_method 'not measured'
_exptl_crystal_description block
_exptl_crystal_F_000 220
_exptl_crystal_size_max 0.33
_exptl_crystal_size_mid 0.12
_exptl_crystal_size_min 0.08
_refine_diff_density_max 0.174
_refine_diff_density_min -0.190
_refine_ls_extinction_method none
_refine_ls_goodness_of_fit_ref 1.049
_refine_ls_hydrogen_treatment constr
_refine_ls_matrix_type full
_refine_ls_number_parameters 139
_refine_ls_number_reflns 1849
_refine_ls_number_restraints 0
_refine_ls_restrained_S_all 1.049
_refine_ls_R_factor_all 0.0743
_refine_ls_R_factor_gt 0.0467
_refine_ls_shift/su_max 0.000
_refine_ls_shift/su_mean 0.000
_refine_ls_structure_factor_coef Fsqd
_refine_ls_weighting_details 'calc w=1/[\s^2^(Fo^2^)+(0.0581P)^2^+0.0541P] where P=(Fo^2^+2Fc^2^)/3'
_refine_ls_weighting_scheme calc
_refine_ls_wR_factor_gt 0.1098
_refine_ls_wR_factor_ref 0.1253
_reflns_number_gt 1255
_reflns_number_total 1849
_reflns_threshold_expression I>2\s(I)
_cod_data_source_file is2521.cif
_cod_data_source_block I
_cod_original_cell_volume 501.74(19)
_cod_database_code 2225295
_cod_database_fobs_code 2225295

loop_
_symmetry_equiv_pos_as_xyz
'x, y, z'
'-x, -y, -z'

loop_
_atom_site_type_symbol
_atom_site_label
_atom_site_fract_x
_atom_site_fract_y
_atom_site_fract_z
_atom_site_U_iso_or_equiv
_atom_site_adp_type
_atom_site_calc_flag
_atom_site_refinement_flags
_atom_site_occupancy
_atom_site_disorder_assembly
_atom_site_disorder_group
O O2 1.2795(3) 0.5891(2) 0.92347(15) 0.0617(5) Uani d . 1 . .
O O1 1.5542(3) 0.5091(3) 0.83867(17) 0.0664(5) Uani d . 1 . .
H H1 1.5982 0.4818 0.9142 0.100 Uiso calc R 1 . .
N N1 0.9689(2) 0.7432(2) 0.55825(16) 0.0375(4) Uani d . 1 . .
O O4 0.6865(2) 0.8327(2) 0.64451(17) 0.0611(5) Uani d . 1 . .
O O3 1.2017(2) 0.6881(2) 0.42194(15) 0.0555(5) Uani d . 1 . .
C C4 1.0334(3) 0.7417(3) 0.4361(2) 0.0372(5) Uani d . 1 . .
C C3 1.0819(3) 0.6860(3) 0.6763(2) 0.0403(5) Uani d . 1 . .
H H3 1.0143 0.6904 0.7472 0.048 Uiso calc R 1 . .
C C5 0.8620(3) 0.8155(3) 0.3422(2) 0.0382(5) Uani d . 1 . .
C C8 0.8650(3) 0.8428(3) 0.2160(2) 0.0445(6) Uani d . 1 . .
C C2 1.2744(3) 0.6264(3) 0.6983(2) 0.0437(6) Uani d . 1 . .
H H2 1.3491 0.6184 0.6309 0.052 Uiso calc R 1 . .
C C1 1.3693(3) 0.5730(3) 0.8297(2) 0.0441(6) Uani d . 1 . .
C C6 0.6859(3) 0.8529(3) 0.4118(2) 0.0458(6) Uani d . 1 . .
H H6A 0.6463 0.9765 0.4060 0.055 Uiso calc R 1 . .
H H6B 0.5654 0.7782 0.3743 0.055 Uiso calc R 1 . .
C C7 0.7675(3) 0.8117(3) 0.5505(2) 0.0433(5) Uani d . 1 . .
C C10 0.6796(4) 0.9171(3) 0.1284(2) 0.0580(7) Uani d . 1 . .
H H10A 0.5714 0.9396 0.1773 0.087 Uiso calc R 1 . .
H H10B 0.6294 0.8331 0.0563 0.087 Uiso calc R 1 . .
H H10C 0.7192 1.0262 0.0953 0.087 Uiso calc R 1 . .
C C9 1.0460(4) 0.8041(4) 0.1519(3) 0.0675(8) Uani d . 1 . .
H H9A 1.1076 0.9138 0.1338 0.101 Uiso calc R 1 . .
H H9B 0.9992 0.7347 0.0713 0.101 Uiso calc R 1 . .
H H9C 1.1476 0.7388 0.2093 0.101 Uiso calc R 1 . .

loop_
_atom_site_aniso_label
_atom_site_aniso_U_11
_atom_site_aniso_U_22
_atom_site_aniso_U_33
_atom_site_aniso_U_12
_atom_site_aniso_U_13
_atom_site_aniso_U_23
O2 0.0608(11) 0.0854(13) 0.0385(10) 0.0281(9) 0.0066(8) 0.0098(8)
O1 0.0544(11) 0.0958(14) 0.0481(10) 0.0294(10) 0.0024(8) 0.0214(10)
N1 0.0320(9) 0.0440(10) 0.0355(10) 0.0051(8) 0.0029(8) 0.0055(8)
O4 0.0491(10) 0.0836(12) 0.0550(11) 0.0187(9) 0.0177(9) 0.0121(9)
O3 0.0375(9) 0.0838(12) 0.0452(9) 0.0178(8) 0.0060(7) 0.0105(8)
C4 0.0296(11) 0.0413(12) 0.0396(12) 0.0026(9) 0.0032(9) 0.0046(9)
C3 0.0427(13) 0.0417(12) 0.0348(12) 0.0027(10) 0.0024(10) 0.0065(9)
C5 0.0328(11) 0.0386(12) 0.0413(13) 0.0022(9) 0.0014(9) 0.0054(9)
C8 0.0448(13) 0.0447(13) 0.0414(13) 0.0022(10) 0.0009(10) 0.0051(10)
C2 0.0446(14) 0.0478(13) 0.0373(12) 0.0043(11) 0.0027(10) 0.0072(10)
C1 0.0426(13) 0.0442(13) 0.0425(13) 0.0081(10) 0.0005(11) 0.0045(10)
C6 0.0360(12) 0.0521(13) 0.0480(14) 0.0092(10) 0.0033(10) 0.0093(11)
C7 0.0364(12) 0.0478(13) 0.0465(14) 0.0048(10) 0.0094(11) 0.0055(10)
C10 0.0571(16) 0.0625(16) 0.0484(15) 0.0082(12) -0.0073(12) 0.0138(12)
C9 0.0633(17) 0.093(2) 0.0487(15) 0.0124(15) 0.0150(13) 0.0130(14)

loop_
_atom_type_symbol
_atom_type_description
_atom_type_scat_dispersion_real
_atom_type_scat_dispersion_imag
_atom_type_scat_source
C C 0.0033 0.0016 'International Tables Vol C Tables 4.2.6.8 and 6.1.1.4'
H H 0.0000 0.0000 'International Tables Vol C Tables 4.2.6.8 and 6.1.1.4'
N N 0.0061 0.0033 'International Tables Vol C Tables 4.2.6.8 and 6.1.1.4'
O O 0.0106 0.0060 'International Tables Vol C Tables 4.2.6.8 and 6.1.1.4'

loop_
_geom_angle_atom_site_label_1
_geom_angle_atom_site_label_2
_geom_angle_atom_site_label_3
_geom_angle_site_symmetry_1
_geom_angle_site_symmetry_3
_geom_angle
_geom_angle_publ_flag
C1 O1 H1 . . 109.5 ?
C3 N1 C7 . . 120.90(18) ?
C3 N1 C4 . . 127.07(17) ?
C7 N1 C4 . . 112.03(17) ?
O3 C4 N1 . . 122.39(18) ?
O3 C4 C5 . . 130.8(2) ?
N1 C4 C5 . . 106.80(17) ?
C2 C3 N1 . . 127.1(2) ?
C2 C3 H3 . . 116.5 ?
N1 C3 H3 . . 116.5 ?
C8 C5 C4 . . 125.4(2) ?
C8 C5 C6 . . 126.63(19) ?
C4 C5 C6 . . 107.97(18) ?
C5 C8 C9 . . 124.3(2) ?
C5 C8 C10 . . 120.9(2) ?
C9 C8 C10 . . 114.8(2) ?
C3 C2 C1 . . 119.5(2) ?
C3 C2 H2 . . 120.2 ?
C1 C2 H2 . . 120.2 ?
O2 C1 O1 . . 123.3(2) ?
O2 C1 C2 . . 122.4(2) ?
O1 C1 C2 . . 114.3(2) ?
C7 C6 C5 . . 105.09(17) ?
C7 C6 H6A . . 110.7 ?
C5 C6 H6A . . 110.7 ?
C7 C6 H6B . . 110.7 ?
C5 C6 H6B . . 110.7 ?
H6A C6 H6B . . 108.8 ?
O4 C7 N1 . . 122.9(2) ?
O4 C7 C6 . . 129.1(2) ?
N1 C7 C6 . . 107.93(18) ?
C8 C10 H10A . . 109.5 ?
C8 C10 H10B . . 109.5 ?
H10A C10 H10B . . 109.5 ?
C8 C10 H10C . . 109.5 ?
H10A C10 H10C . . 109.5 ?
H10B C10 H10C . . 109.5 ?
C8 C9 H9A . . 109.5 ?
C8 C9 H9B . . 109.5 ?
H9A C9 H9B . . 109.5 ?
C8 C9 H9C . . 109.5 ?
H9A C9 H9C . . 109.5 ?
H9B C9 H9C . . 109.5 ?

loop_
_geom_bond_atom_site_label_1
_geom_bond_atom_site_label_2
_geom_bond_site_symmetry_2
_geom_bond_distance
_geom_bond_publ_flag
O2 C1 . 1.234(3) ?
O1 C1 . 1.293(3) ?
O1 H1 . 0.8200 ?
N1 C3 . 1.395(3) ?
N1 C7 . 1.407(3) ?
N1 C4 . 1.415(3) ?
O4 C7 . 1.203(3) ?
O3 C4 . 1.207(2) ?
C4 C5 . 1.469(3) ?
C3 C2 . 1.321(3) ?
C3 H3 . 0.9300 ?
C5 C8 . 1.343(3) ?
C5 C6 . 1.496(3) ?
C8 C9 . 1.491(3) ?
C8 C10 . 1.499(3) ?
C2 C1 . 1.465(3) ?
C2 H2 . 0.9300 ?
C6 C7 . 1.488(3) ?
C6 H6A . 0.9700 ?
C6 H6B . 0.9700 ?
C10 H10A . 0.9600 ?
C10 H10B . 0.9600 ?
C10 H10C . 0.9600 ?
C9 H9A . 0.9600 ?
C9 H9B . 0.9600 ?
C9 H9C . 0.9600 ?

loop_
_geom_hbond_atom_site_label_D
_geom_hbond_atom_site_label_H
_geom_hbond_atom_site_label_A
_geom_hbond_site_symmetry_A
_geom_hbond_distance_DH
_geom_hbond_distance_HA
_geom_hbond_distance_DA
_geom_hbond_angle_DHA
O1 H1 O2 2_867 0.82 1.83 2.647(2) 174
C6 H6A O4 2_676 0.97 2.60 3.399(3) 140

loop_
_geom_torsion_atom_site_label_1
_geom_torsion_atom_site_label_2
_geom_torsion_atom_site_label_3
_geom_torsion_atom_site_label_4
_geom_torsion_site_symmetry_1
_geom_torsion_site_symmetry_2
_geom_torsion_site_symmetry_3
_geom_torsion_site_symmetry_4
_geom_torsion
_geom_torsion_publ_flag
C3 N1 C4 O3 . . . . -0.1(3) ?
C7 N1 C4 O3 . . . . 179.89(19) ?
C3 N1 C4 C5 . . . . -179.71(17) ?
C7 N1 C4 C5 . . . . 0.3(2) ?
C7 N1 C3 C2 . . . . -176.9(2) ?
C4 N1 C3 C2 . . . . 3.1(3) ?
O3 C4 C5 C8 . . . . -2.1(4) ?
N1 C4 C5 C8 . . . . 177.4(2) ?
O3 C4 C5 C6 . . . . 177.6(2) ?
N1 C4 C5 C6 . . . . -2.9(2) ?
C4 C5 C8 C9 . . . . -0.8(4) ?
C6 C5 C8 C9 . . . . 179.6(2) ?
C4 C5 C8 C10 . . . . 179.3(2) ?
C6 C5 C8 C10 . . . . -0.4(3) ?
N1 C3 C2 C1 . . . . 179.57(19) ?
C3 C2 C1 O2 . . . . -3.5(3) ?
C3 C2 C1 O1 . . . . 177.0(2) ?
C8 C5 C6 C7 . . . . -176.1(2) ?
C4 C5 C6 C7 . . . . 4.3(2) ?
C3 N1 C7 O4 . . . . 3.7(3) ?
C4 N1 C7 O4 . . . . -176.4(2) ?
C3 N1 C7 C6 . . . . -177.54(18) ?
C4 N1 C7 C6 . . . . 2.4(2) ?
C5 C6 C7 O4 . . . . 174.6(2) ?
C5 C6 C7 N1 . . . . -4.1(2) ?

loop_
_cod_related_entry_id
_cod_related_entry_database
_cod_related_entry_code
1 ChemSpider 24744482
